data_7232345
loop_
_publ_author_name
'You, Li-Xin'
'Xie, Shi-Yu'
'Xia, Cheng-Cai'
'Wang, Shu-Ju'
'Xiong, Gang'
'He, Yong-Ke'
'Dragutan, Ileana'
'Dragutan, Valerian'
'Fedin, Vladimir P.'
'Sun, Ya-Guang'

_publ_section_title
;
 Unprecedented homochiral 3D lanthanide coordination polymers with
 triple-stranded helical architecture constructed from a rigid achiral
 aryldicarboxylate ligand
;
_journal_issue 11
_journal_name_full CrystEngComm
_journal_page_first 1758
_journal_paper_doi 10.1039/C8CE01242C
_journal_volume 21
_journal_year 2019
_chemical_formula_moiety 'C42 H30 N6 O14 Tb2, 4(O)'
_chemical_formula_sum 'C42 H42 N6 O18 Tb2'
_chemical_formula_weight 1236.68
_space_group_crystal_system tetragonal
_space_group_IT_number 78
_space_group_name_Hall 'P 4cw'
_space_group_name_H-M_alt 'P 43'
_symmetry_space_group_name_Hall 'P 4cw'
_symmetry_space_group_name_H-M 'P 43'
_atom_sites_solution_hydrogens mixed
_atom_sites_solution_primary dual
_audit_creation_date 2019-01-28
_audit_creation_method
;
Olex2 1.2
(compiled 2018.05.29 svn.r3508 for OlexSys, GUI svn.r5506)
;
_audit_update_record
;
2019-02-07 deposited with the CCDC.
2019-02-08 downloaded from the CCDC.
;
_cell_angle_alpha 90
_cell_angle_beta 90
_cell_angle_gamma 90
_cell_formula_units_Z 4
_cell_length_a 17.5565(6)
_cell_length_b 17.5565(6)
_cell_length_c 14.5448(8)
_cell_measurement_reflns_used 12914
_cell_measurement_temperature 293
_cell_measurement_theta_max 27.5
_cell_measurement_theta_min 3.0
_cell_volume 4483.2(3)
_computing_cell_refinement
;
CrystalClear-SM Expert 2.0 r1 (Rigaku, 2009)
;
_computing_data_collection
;
CrystalClear-SM Expert 2.0 r1 (Rigaku, 2009)
;
_computing_data_reduction
;
CrystalClear-SM Expert 2.0 r1 (Rigaku, 2009)
;
_computing_molecular_graphics 'Olex2 (Dolomanov et al., 2009)'
_computing_publication_material 'Olex2 (Dolomanov et al., 2009)'
_computing_structure_refinement 'ShelXL (Sheldrick, 2015)'
_computing_structure_solution 'ShelXT (Sheldrick, 2015)'
_diffrn_ambient_temperature 293
_diffrn_detector CCD
_diffrn_detector_area_resol_mean 13.6612
_diffrn_measured_fraction_theta_full 0.997
_diffrn_measured_fraction_theta_max 0.997
_diffrn_measurement_details
;
scan:
    Number of images: 180
               Slice: -60.0000 - 120.0000
         Image width: 1.0000
            Exp time: 16.0000
       Rotation axis: Omega
               Omega: 0.0000
                 Chi: 54.0000
                 Phi: 0.0000
                 XTD: 50.0043
              2theta: 29.9947
scan:
    Number of images: 180
               Slice: -60.0000 - 120.0000
         Image width: 1.0000
            Exp time: 16.0000
       Rotation axis: Omega
               Omega: 0.0000
                 Chi: 54.0000
                 Phi: 120.0000
                 XTD: 50.0043
              2theta: 29.9947
scan:
    Number of images: 180
               Slice: -60.0000 - 120.0000
         Image width: 1.0000
            Exp time: 16.0000
       Rotation axis: Omega
               Omega: 0.0000
                 Chi: 54.0000
                 Phi: 240.0000
                 XTD: 50.0043
              2theta: 29.9947
;
_diffrn_measurement_device
;
XtaLABmini: Fixed Chi 2 circle
;
_diffrn_measurement_device_type 'Rigaku Mercury375R (2x2 bin mode)'
_diffrn_measurement_method 'profile data from \w-scans'
_diffrn_measurement_specimen_support Fiber
_diffrn_orient_matrix_type d*Trek
_diffrn_orient_matrix_UB_11 -0.055726
_diffrn_orient_matrix_UB_12 0.008481
_diffrn_orient_matrix_UB_13 0.008190
_diffrn_orient_matrix_UB_21 0.007976
_diffrn_orient_matrix_UB_22 -0.002020
_diffrn_orient_matrix_UB_23 0.056362
_diffrn_orient_matrix_UB_31 0.010480
_diffrn_orient_matrix_UB_32 0.067943
_diffrn_orient_matrix_UB_33 0.000952
_diffrn_radiation_monochromator 'Graphite Monochromator'
_diffrn_radiation_type MoK\a
_diffrn_radiation_wavelength 0.71073
_diffrn_reflns_av_R_equivalents 0.0684
_diffrn_reflns_av_unetI/netI 0.0530
_diffrn_reflns_Laue_measured_fraction_full 0.997
_diffrn_reflns_Laue_measured_fraction_max 0.997
_diffrn_reflns_limit_h_max 22
_diffrn_reflns_limit_h_min -22
_diffrn_reflns_limit_k_max 22
_diffrn_reflns_limit_k_min -22
_diffrn_reflns_limit_l_max 18
_diffrn_reflns_limit_l_min -18
_diffrn_reflns_number 42695
_diffrn_reflns_point_group_measured_fraction_full 0.996
_diffrn_reflns_point_group_measured_fraction_max 0.995
_diffrn_reflns_theta_full 25.242
_diffrn_reflns_theta_max 27.554
_diffrn_reflns_theta_min 3.032
_diffrn_source 'Sealed Tube'
_diffrn_source_current 12.0
_diffrn_source_power 0.6
_diffrn_source_voltage 50.0
_exptl_absorpt_coefficient_mu 3.213
_exptl_absorpt_correction_T_max 1.000
_exptl_absorpt_correction_T_min 0.776
_exptl_absorpt_correction_type multi-scan
_exptl_crystal_colour Colorless
_exptl_crystal_density_diffrn 1.832
_exptl_crystal_density_method 'not measured'
_exptl_crystal_description Prism
_exptl_crystal_F_000 2440
_exptl_crystal_size_max 0.2
_exptl_crystal_size_mid 0.2
_exptl_crystal_size_min 0.2
_refine_diff_density_max 1.099
_refine_diff_density_min -0.743
_refine_diff_density_rms 0.101
_refine_ls_abs_structure_details
;
 Flack x determined using 4429 quotients [(I+)-(I-)]/[(I+)+(I-)]
 (Parsons, Flack and Wagner, Acta Cryst. B69 (2013) 249-259).
;
_refine_ls_abs_structure_Flack -0.011(9)
_refine_ls_extinction_method none
_refine_ls_goodness_of_fit_ref 1.105
_refine_ls_hydrogen_treatment constr
_refine_ls_matrix_type full
_refine_ls_number_parameters 613
_refine_ls_number_reflns 10319
_refine_ls_number_restraints 1
_refine_ls_restrained_S_all 1.105
_refine_ls_R_factor_all 0.0353
_refine_ls_R_factor_gt 0.0329
_refine_ls_shift/su_max 0.001
_refine_ls_shift/su_mean 0.000
_refine_ls_structure_factor_coef Fsqd
_refine_ls_weighting_details 'w=1/[\s^2^(Fo^2^)+(0.0291P)^2^+1.7653P] where P=(Fo^2^+2Fc^2^)/3'
_refine_ls_weighting_scheme calc
_refine_ls_wR_factor_gt 0.0775
_refine_ls_wR_factor_ref 0.0790
_reflns_Friedel_coverage 0.919
_reflns_Friedel_fraction_full 0.995
_reflns_Friedel_fraction_max 0.992
_reflns_number_gt 9871
_reflns_number_total 10319
_reflns_threshold_expression 'I > 2\s(I)'
_cod_data_source_file c8ce01242c2.cif
_cod_data_source_block shelx_CCDC5
_cod_depositor_comments
;
The following automatic conversions were performed:

'_exptl_absorpt_correction_type' value 'Multi-scan' changed to
'multi-scan' according to
/home/data/users/saulius/crontab/automatic-downloads/rss-feeds/RSC/lib/dictionaries/cif_core.dic
dictionary named 'cif_core.dic' version 2.4.2 from 2011-04-26.

Automatic conversion script
Id: cif_fix_values 4973 2017-02-22 13:04:09Z antanas 

 Adding full bibliography for 7232339--7232346.cif.
;
_cod_original_cell_volume 4483.2(4)
_cod_database_code 7232345
_shelx_shelxl_version_number 2016/6
_shelx_space_group_comment
;
The symmetry employed for this shelxl refinement is uniquely defined
by the following loop, which should always be used as a source of
symmetry information in preference to the above space-group names.
They are only intended as comments.
;
_shelx_estimated_absorpt_t_max 0.566
_shelx_estimated_absorpt_t_min 0.566
_olex2_refinement_description
;
1. Fixed Uiso
 At 1.2 times of:
  All C(H) groups, All C(H,H) groups, All N(H) groups
2.a Riding coordinates:
 N1(H1)
2.b Secondary CH2 refined with riding coordinates:
 C37(H37A,H37B), C23(H23A,H23B), C9(H9A,H9B)
2.c Aromatic/amide H refined with riding coordinates:
 C3(H3), N5(H5), C31(H31), C21(H21), C34(H34), C8(H8), N3(H3A), C5(H5A),
 C36(H36), C17(H17), C11(H11), C40(H40), C41(H41), C13(H13), C28(H28), C19(H19),
  C42(H42), C12(H12), C14(H14), C25(H25), C27(H27), C39(H39), C26(H26)
;
_olex2_submission_special_instructions 'No special instructions were received'

loop_
_space_group_symop_operation_xyz
'x, y, z'
'-x, -y, z+1/2'
'-y, x, z+3/4'
'y, -x, z+1/4'

loop_
_atom_site_label
_atom_site_type_symbol
_atom_site_fract_x
_atom_site_fract_y
_atom_site_fract_z
_atom_site_U_iso_or_equiv
_atom_site_adp_type
_atom_site_occupancy
_atom_site_site_symmetry_order
_atom_site_calc_flag
_atom_site_refinement_flags_posn
Tb1 Tb -0.12010(2) 0.03255(2) 0.03318(2) 0.01710(8) Uani 1 1 d .
Tb2 Tb -0.41273(2) -0.40648(2) -0.10731(2) 0.01985(9) Uani 1 1 d .
O9 O -0.0063(3) 0.0924(4) 0.0543(4) 0.0313(13) Uani 1 1 d .
O1 O -0.5352(3) -0.4428(3) -0.1321(4) 0.0299(13) Uani 1 1 d .
O12 O 0.0637(3) -0.0360(3) -0.2493(4) 0.0289(12) Uani 1 1 d .
O10 O 0.0928(3) 0.1221(3) 0.1411(4) 0.0295(12) Uani 1 1 d .
O6 O -0.4686(3) -0.2833(3) -0.1440(4) 0.0307(13) Uani 1 1 d .
O7 O -0.2042(3) -0.0594(3) -0.0291(4) 0.0298(12) Uani 1 1 d .
O3 O -0.5352(3) -0.5939(4) 0.1676(5) 0.0362(15) Uani 1 1 d .
O2 O -0.6372(3) -0.4584(3) -0.2186(4) 0.0328(13) Uani 1 1 d .
O4 O -0.6386(4) -0.5684(4) 0.2486(4) 0.0364(15) Uani 1 1 d .
O11 O 0.1466(4) 0.0307(3) -0.3303(4) 0.0312(13) Uani 1 1 d .
O8 O -0.2615(3) 0.0429(3) 0.0215(4) 0.0301(13) Uani 1 1 d .
O5 O -0.3458(3) -0.2872(3) -0.1141(4) 0.0298(12) Uani 1 1 d .
C15 C -0.6029(5) -0.4636(4) -0.1437(6) 0.0230(16) Uani 1 1 d .
C7 C -0.2656(4) -0.0219(4) -0.0133(5) 0.0202(14) Uani 1 1 d .
C22 C -0.6035(4) -0.5736(4) 0.1740(5) 0.0215(15) Uani 1 1 d .
C29 C 0.0639(5) 0.1038(4) 0.0653(5) 0.0214(15) Uani 1 1 d .
C30 C 0.1157(4) 0.0991(4) -0.0169(5) 0.0212(15) Uani 1 1 d .
C1 C -0.4075(4) -0.2496(4) -0.1188(5) 0.0237(15) Uani 1 1 d .
C32 C 0.1390(4) 0.0569(4) -0.1706(5) 0.0215(15) Uani 1 1 d .
C16 C -0.6438(4) -0.5003(4) -0.0652(5) 0.0194(14) Uani 1 1 d .
C33 C 0.1146(4) 0.0151(4) -0.2562(5) 0.0199(14) Uani 1 1 d .
C3 C -0.4784(5) -0.1322(5) -0.0682(6) 0.0280(17) Uani 1 1 d .
H3 H -0.524389 -0.156831 -0.078883 0.034 Uiso 1 1 calc R
N1 N -0.8394(4) -0.5622(5) -0.0128(6) 0.043(2) Uani 1 1 d .
H1 H -0.863145 -0.519429 -0.016002 0.052 Uiso 1 1 d R
N4 N -0.7461(5) -0.1127(5) -0.2469(6) 0.050(2) Uani 1 1 d .
N5 N 0.3081(4) 0.1591(5) -0.0843(5) 0.042(2) Uani 1 1 d .
H5 H 0.323384 0.175310 -0.031619 0.051 Uiso 1 1 calc R
C31 C 0.0911(4) 0.0604(4) -0.0954(5) 0.0208(14) Uani 1 1 d .
H31 H 0.043347 0.037394 -0.096973 0.025 Uiso 1 1 calc R
C21 C -0.6065(4) -0.5203(4) 0.0150(5) 0.0222(15) Uani 1 1 d .
H21 H -0.554280 -0.512261 0.019863 0.027 Uiso 1 1 calc R
C34 C 0.2105(4) 0.0922(5) -0.1697(5) 0.0248(16) Uani 1 1 d .
H34 H 0.240819 0.091841 -0.222108 0.030 Uiso 1 1 calc R
N6 N 0.2919(5) 0.3281(5) -0.3702(6) 0.047(2) Uani 1 1 d .
C4 C -0.4775(5) -0.0571(5) -0.0338(7) 0.0301(17) Uani 1 1 d .
C8 C -0.3400(4) -0.1330(4) -0.0711(6) 0.0237(15) Uani 1 1 d .
H8 H -0.294541 -0.157348 -0.085450 0.028 Uiso 1 1 calc R
C6 C -0.3395(4) -0.0592(4) -0.0342(5) 0.0219(15) Uani 1 1 d .
C20 C -0.6456(4) -0.5519(4) 0.0877(5) 0.0196(14) Uani 1 1 d .
C2 C -0.4094(4) -0.1693(4) -0.0861(5) 0.0246(16) Uani 1 1 d .
N3 N -0.5434(4) -0.0158(5) -0.0202(7) 0.045(2) Uani 1 1 d .
H3A H -0.540592 0.033058 -0.020552 0.054 Uiso 1 1 calc R
O17 O -0.4187(6) -0.2692(5) -0.4820(8) 0.088(3) Uani 1 1 d .
C18 C -0.7620(5) -0.5474(5) -0.0004(5) 0.0273(17) Uani 1 1 d .
C24 C -0.9551(5) -0.6349(6) 0.0057(6) 0.037(2) Uani 1 1 d .
C5 C -0.4072(4) -0.0230(5) -0.0160(6) 0.0261(16) Uani 1 1 d .
H5A H -0.406142 0.025715 0.009007 0.031 Uiso 1 1 calc R
C35 C 0.2360(4) 0.1279(5) -0.0898(5) 0.0269(17) Uani 1 1 d .
C36 C 0.1872(4) 0.1309(5) -0.0139(5) 0.0234(15) Uani 1 1 d .
H36 H 0.203379 0.154878 0.039652 0.028 Uiso 1 1 calc R
C17 C -0.7218(4) -0.5146(5) -0.0729(5) 0.0241(16) Uani 1 1 d .
H17 H -0.747147 -0.502017 -0.126949 0.029 Uiso 1 1 calc R
N2 N -1.0981(5) -0.6721(6) -0.0636(7) 0.055(2) Uani 1 1 d .
C11 C -0.6327(6) -0.0617(7) -0.1788(8) 0.049(3) Uani 1 1 d .
H11 H -0.583925 -0.042250 -0.187018 0.059 Uiso 1 1 calc R
C40 C 0.3071(6) 0.2557(6) -0.3890(7) 0.046(2) Uani 1 1 d .
H40 H 0.304098 0.239959 -0.449988 0.055 Uiso 1 1 calc R
O16 O -0.3020(6) -0.2500(5) -0.3650(8) 0.086(3) Uani 1 1 d .
C41 C 0.2977(7) 0.3485(7) -0.2833(8) 0.055(3) Uani 1 1 d .
H41 H 0.287786 0.398934 -0.267933 0.066 Uiso 1 1 calc R
C13 C -0.7735(5) -0.1218(6) -0.1631(8) 0.047(3) Uani 1 1 d .
H13 H -0.821752 -0.143141 -0.156946 0.056 Uiso 1 1 calc R
C28 C -0.9771(6) -0.7087(6) -0.0101(8) 0.053(3) Uani 1 1 d .
H28 H -0.943514 -0.748375 0.002321 0.063 Uiso 1 1 calc R
C19 C -0.7236(4) -0.5644(5) 0.0818(5) 0.0238(16) Uani 1 1 d .
H19 H -0.750183 -0.583923 0.131903 0.029 Uiso 1 1 calc R
C42 C 0.3180(6) 0.2983(6) -0.2133(8) 0.049(2) Uani 1 1 d .
H42 H 0.321343 0.315524 -0.152952 0.058 Uiso 1 1 calc R
C10 C -0.6623(5) -0.0710(5) -0.0912(7) 0.036(2) Uani 1 1 d .
C12 C -0.6768(6) -0.0817(7) -0.2541(8) 0.051(3) Uani 1 1 d .
H12 H -0.657110 -0.073174 -0.312552 0.062 Uiso 1 1 calc R
C37 C 0.3591(5) 0.1661(6) -0.1612(6) 0.040(2) Uani 1 1 d .
H37A H 0.364663 0.116540 -0.189985 0.048 Uiso 1 1 calc R
H37B H 0.408832 0.181362 -0.138711 0.048 Uiso 1 1 calc R
C38 C 0.3330(5) 0.2231(6) -0.2334(6) 0.038(2) Uani 1 1 d .
C14 C -0.7347(5) -0.1016(6) -0.0837(7) 0.042(2) Uani 1 1 d .
H14 H -0.756971 -0.108486 -0.026244 0.051 Uiso 1 1 calc R
C25 C -1.0073(6) -0.5792(6) -0.0146(7) 0.046(2) Uani 1 1 d .
H25 H -0.995322 -0.528089 -0.005816 0.055 Uiso 1 1 calc R
C27 C -1.0470(7) -0.7240(7) -0.0434(8) 0.055(3) Uani 1 1 d .
H27 H -1.059959 -0.774752 -0.052634 0.067 Uiso 1 1 calc R
C23 C -0.8784(5) -0.6147(7) 0.0461(8) 0.057(3) Uani 1 1 d .
H23A H -0.885355 -0.591949 0.106339 0.068 Uiso 1 1 calc R
H23B H -0.848104 -0.660460 0.053368 0.068 Uiso 1 1 calc R
C39 C 0.3272(6) 0.2024(6) -0.3240(7) 0.045(2) Uani 1 1 d .
H39 H 0.336753 0.152315 -0.341521 0.054 Uiso 1 1 calc R
C26 C -1.0778(6) -0.6001(7) -0.0482(8) 0.050(3) Uani 1 1 d .
H26 H -1.112926 -0.561889 -0.060816 0.060 Uiso 1 1 calc R
C9 C -0.6178(5) -0.0511(7) -0.0051(7) 0.049(3) Uani 1 1 d .
H9A H -0.648402 -0.016799 0.031805 0.059 Uiso 1 1 calc R
H9B H -0.610408 -0.097348 0.030283 0.059 Uiso 1 1 calc R
O13 O -0.1615(3) 0.1422(3) 0.1096(4) 0.0262(12) Uani 1 1 d .
O14 O -0.2971(3) -0.4212(3) -0.0250(4) 0.0344(14) Uani 1 1 d .
O15 O -0.2029(5) -0.3219(5) -0.2246(7) 0.073(3) Uani 1 1 d .
O18 O -0.5188(6) -0.1476(5) -0.4660(9) 0.092(3) Uani 1 1 d .

loop_
_atom_site_aniso_label
_atom_site_aniso_U_11
_atom_site_aniso_U_22
_atom_site_aniso_U_33
_atom_site_aniso_U_23
_atom_site_aniso_U_13
_atom_site_aniso_U_12
Tb1 0.01809(16) 0.01906(16) 0.01414(14) 0.00136(13) -0.00016(13) -0.00143(12)
Tb2 0.02434(18) 0.01919(17) 0.01600(15) -0.00249(13) 0.00329(14) -0.00204(13)
O9 0.022(3) 0.042(3) 0.029(3) -0.011(3) 0.009(2) -0.010(3)
O1 0.021(3) 0.033(3) 0.036(3) 0.002(2) 0.007(2) -0.006(2)
O12 0.029(3) 0.023(3) 0.035(3) -0.004(2) 0.001(2) -0.006(2)
O10 0.031(3) 0.044(3) 0.013(2) -0.005(3) 0.004(2) 0.002(2)
O6 0.033(3) 0.026(3) 0.033(3) -0.005(2) -0.012(3) -0.009(2)
O7 0.021(3) 0.034(3) 0.035(3) -0.011(3) 0.000(2) 0.000(2)
O3 0.022(3) 0.047(4) 0.039(4) 0.014(3) -0.005(2) 0.004(3)
O2 0.041(3) 0.043(3) 0.014(2) 0.008(3) 0.000(3) -0.011(3)
O4 0.042(4) 0.055(4) 0.013(2) 0.004(3) -0.003(2) 0.006(3)
O11 0.044(4) 0.035(3) 0.015(2) -0.009(2) 0.002(2) -0.003(3)
O8 0.022(3) 0.026(3) 0.043(3) -0.013(3) -0.002(3) -0.002(2)
O5 0.029(3) 0.020(3) 0.040(3) -0.003(3) 0.004(3) -0.005(2)
C15 0.028(4) 0.019(4) 0.022(4) -0.005(3) 0.002(3) -0.001(3)
C7 0.022(4) 0.017(3) 0.021(3) 0.000(3) -0.002(3) 0.003(3)
C22 0.028(4) 0.018(3) 0.019(3) 0.000(3) -0.006(3) -0.008(3)
C29 0.027(4) 0.019(3) 0.018(3) 0.000(3) 0.006(3) 0.004(3)
C30 0.025(4) 0.026(4) 0.012(3) 0.000(3) 0.000(3) -0.001(3)
C1 0.027(4) 0.026(4) 0.019(4) 0.004(3) -0.001(3) -0.008(3)
C32 0.027(4) 0.019(3) 0.018(3) 0.001(3) 0.001(3) -0.006(3)
C16 0.019(3) 0.023(4) 0.016(3) -0.002(3) -0.001(3) -0.002(3)
C33 0.023(4) 0.020(3) 0.016(3) -0.002(3) 0.001(3) 0.003(3)
C3 0.024(4) 0.028(4) 0.032(4) -0.007(3) -0.006(3) 0.001(3)
N1 0.023(4) 0.067(6) 0.040(4) 0.022(4) -0.006(3) -0.011(4)
N4 0.044(5) 0.054(5) 0.052(5) 0.004(4) -0.022(4) -0.005(4)
N5 0.036(4) 0.069(6) 0.022(4) -0.007(3) 0.000(3) -0.030(4)
C31 0.023(3) 0.022(3) 0.018(3) -0.002(3) 0.002(3) -0.006(3)
C21 0.019(3) 0.028(4) 0.019(4) 0.004(3) 0.000(3) 0.000(3)
C34 0.023(4) 0.036(4) 0.016(3) -0.007(3) 0.008(3) -0.012(3)
N6 0.052(5) 0.044(5) 0.045(5) 0.004(4) 0.012(4) -0.012(4)
C4 0.022(4) 0.029(4) 0.038(4) -0.007(4) -0.007(3) 0.002(3)
C8 0.024(4) 0.016(3) 0.031(4) -0.004(3) 0.000(3) 0.000(3)
C6 0.024(4) 0.017(3) 0.024(4) -0.001(3) -0.008(3) -0.001(3)
C20 0.019(3) 0.025(4) 0.015(3) 0.002(3) -0.005(3) -0.002(3)
C2 0.026(4) 0.024(4) 0.024(4) 0.000(3) -0.006(3) -0.005(3)
N3 0.019(3) 0.042(4) 0.075(6) -0.023(4) -0.008(4) 0.008(3)
O17 0.089(7) 0.062(5) 0.112(8) 0.040(6) 0.009(6) -0.016(5)
C18 0.025(4) 0.039(4) 0.018(3) 0.006(3) -0.006(3) -0.002(3)
C24 0.020(4) 0.053(6) 0.037(5) 0.014(4) -0.002(3) -0.005(4)
C5 0.017(4) 0.029(4) 0.033(4) -0.007(3) -0.003(3) 0.001(3)
C35 0.022(4) 0.038(4) 0.020(4) -0.003(3) 0.004(3) -0.014(3)
C36 0.025(4) 0.034(4) 0.011(3) -0.001(3) 0.003(3) -0.007(3)
C17 0.024(4) 0.034(4) 0.014(3) 0.002(3) -0.005(3) -0.006(3)
N2 0.037(5) 0.079(7) 0.050(5) 0.009(5) -0.008(4) -0.018(5)
C11 0.031(5) 0.068(7) 0.048(6) 0.002(5) -0.005(4) -0.007(5)
C40 0.061(7) 0.044(6) 0.033(5) -0.003(4) 0.015(5) -0.012(5)
O16 0.098(7) 0.051(5) 0.110(8) -0.020(6) -0.003(7) 0.007(5)
C41 0.067(8) 0.046(6) 0.051(6) -0.010(5) 0.018(6) -0.006(5)
C13 0.027(5) 0.057(6) 0.057(7) 0.012(5) -0.010(4) -0.007(4)
C28 0.051(6) 0.046(6) 0.060(7) 0.021(5) 0.000(5) -0.005(5)
C19 0.015(3) 0.040(4) 0.016(3) 0.005(3) -0.002(3) -0.001(3)
C42 0.057(6) 0.044(5) 0.046(6) -0.007(5) 0.014(5) -0.012(5)
C10 0.024(4) 0.041(5) 0.042(5) -0.008(4) -0.008(4) 0.008(3)
C12 0.048(6) 0.067(7) 0.039(5) 0.004(5) -0.007(5) -0.009(5)
C37 0.029(4) 0.056(6) 0.035(5) -0.010(4) 0.007(4) -0.018(4)
C38 0.028(4) 0.052(5) 0.035(5) 0.000(4) 0.008(4) -0.016(4)
C14 0.027(4) 0.057(6) 0.042(5) 0.007(5) 0.000(4) 0.000(4)
C25 0.048(6) 0.044(6) 0.046(6) -0.004(5) 0.000(5) -0.006(4)
C27 0.061(7) 0.045(6) 0.060(7) 0.007(5) -0.013(6) -0.021(5)
C23 0.031(5) 0.093(9) 0.046(6) 0.032(6) -0.012(5) -0.022(5)
C39 0.059(6) 0.039(5) 0.037(5) -0.006(4) 0.014(5) -0.009(5)
C26 0.027(5) 0.063(7) 0.061(7) 0.004(6) -0.004(5) 0.007(5)
C9 0.025(5) 0.078(8) 0.046(5) -0.023(5) -0.001(4) 0.006(5)
O13 0.022(3) 0.026(3) 0.031(3) -0.006(2) -0.001(2) 0.002(2)
O14 0.032(3) 0.035(3) 0.036(3) 0.007(3) -0.008(3) -0.004(3)
O15 0.065(5) 0.075(6) 0.079(6) -0.010(5) 0.005(5) -0.033(5)
O18 0.095(8) 0.063(6) 0.118(9) -0.002(7) -0.034(7) 0.007(5)

loop_
_atom_type_symbol
_atom_type_description
_atom_type_scat_dispersion_real
_atom_type_scat_dispersion_imag
_atom_type_scat_source
C C 0.0033 0.0016 'International Tables Vol C Tables 4.2.6.8 and 6.1.1.4'
H H 0.0000 0.0000 'International Tables Vol C Tables 4.2.6.8 and 6.1.1.4'
N N 0.0061 0.0033 'International Tables Vol C Tables 4.2.6.8 and 6.1.1.4'
O O 0.0106 0.0060 'International Tables Vol C Tables 4.2.6.8 and 6.1.1.4'
Tb Tb -0.1723 4.1537 'International Tables Vol C Tables 4.2.6.8 and 6.1.1.4'

loop_
_geom_angle_atom_site_label_1
_geom_angle_atom_site_label_2
_geom_angle_atom_site_label_3
_geom_angle
_geom_angle_site_symmetry_1
_geom_angle_site_symmetry_3
O9 Tb1 O12 78.7(2) . 4
O9 Tb1 O10 85.6(2) . 3_554
O9 Tb1 O7 155.92(19) . .
O9 Tb1 O11 106.3(2) . 2
O9 Tb1 O8 148.0(2) . .
O9 Tb1 C7 170.6(2) . .
O9 Tb1 O13 80.13(19) . .
O12 Tb1 O10 99.3(2) 4 3_554
O12 Tb1 O7 79.6(2) 4 .
O12 Tb1 O11 87.3(2) 4 2
O12 Tb1 O8 132.86(18) 4 .
O12 Tb1 C7 106.5(2) 4 .
O12 Tb1 O13 154.8(2) 4 .
O10 Tb1 O7 87.7(2) 3_554 .
O10 Tb1 O11 167.4(2) 3_554 2
O10 Tb1 O8 83.7(2) 3_554 .
O10 Tb1 C7 85.8(2) 3_554 .
O10 Tb1 O13 92.5(2) 3_554 .
O7 Tb1 O8 53.35(18) . .
O7 Tb1 C7 27.00(19) . .
O11 Tb1 O7 82.9(2) 2 .
O11 Tb1 O8 83.9(2) 2 .
O11 Tb1 C7 82.0(2) 2 .
O11 Tb1 O13 85.7(2) 2 .
O8 Tb1 C7 26.37(18) . .
O13 Tb1 O7 123.31(19) . .
O13 Tb1 O8 70.32(18) . .
O13 Tb1 C7 96.4(2) . .
O1 Tb2 O6 80.4(2) . .
O1 Tb2 O3 78.3(2) . 3_454
O1 Tb2 O2 84.4(2) . 4_545
O1 Tb2 O4 99.8(2) . 2_444
O1 Tb2 O5 134.5(2) . .
O1 Tb2 C1 107.5(2) . .
O1 Tb2 O14 149.4(2) . .
O6 Tb2 C1 27.6(2) . .
O3 Tb2 O6 158.7(2) 3_454 .
O3 Tb2 O2 102.0(2) 3_454 4_545
O3 Tb2 O4 86.3(2) 3_454 2_444
O3 Tb2 O5 147.2(2) 3_454 .
O3 Tb2 C1 172.6(2) 3_454 .
O3 Tb2 O14 76.6(2) 3_454 .
O2 Tb2 O6 75.9(2) 4_545 .
O2 Tb2 O4 171.4(2) 4_545 2_444
O2 Tb2 O5 85.2(2) 4_545 .
O2 Tb2 C1 74.5(2) 4_545 .
O2 Tb2 O14 83.8(2) 4_545 .
O4 Tb2 O6 97.3(2) 2_444 .
O4 Tb2 O5 86.5(2) 2_444 .
O4 Tb2 C1 97.0(2) 2_444 .
O4 Tb2 O14 95.9(2) 2_444 .
O5 Tb2 O6 54.12(18) . .
O5 Tb2 C1 27.4(2) . .
O14 Tb2 O6 123.54(19) . .
O14 Tb2 O5 72.3(2) . .
O14 Tb2 C1 96.4(2) . .
C29 O9 Tb1 161.6(5) . .
C15 O1 Tb2 178.4(6) . .
C33 O12 Tb1 171.6(5) . 3_554
C29 O10 Tb1 126.4(5) . 4
C1 O6 Tb2 90.6(5) . .
C7 O7 Tb1 96.1(4) . .
C22 O3 Tb2 160.0(5) . 4_545
C15 O2 Tb2 129.0(5) . 3_454
C22 O4 Tb2 125.2(5) . 2_445
C33 O11 Tb1 122.9(5) . 2_554
C7 O8 Tb1 91.1(4) . .
C1 O5 Tb2 92.2(4) . .
O1 C15 C16 118.6(7) . .
O2 C15 O1 123.5(8) . .
O2 C15 C16 117.8(7) . .
O7 C7 Tb1 56.9(4) . .
O7 C7 C6 118.2(6) . .
O8 C7 Tb1 62.5(4) . .
O8 C7 O7 119.4(7) . .
O8 C7 C6 122.4(7) . .
C6 C7 Tb1 173.6(5) . .
O3 C22 C20 118.6(7) . .
O4 C22 O3 123.8(7) . .
O4 C22 C20 117.6(7) . .
O9 C29 C30 118.8(7) . .
O10 C29 O9 123.2(7) . .
O10 C29 C30 117.9(7) . .
C31 C30 C29 119.3(7) . .
C36 C30 C29 120.3(6) . .
C36 C30 C31 120.4(7) . .
O6 C1 Tb2 61.8(4) . .
O6 C1 C2 120.8(7) . .
O5 C1 Tb2 60.4(4) . .
O5 C1 O6 119.3(7) . .
O5 C1 C2 119.5(7) . .
C2 C1 Tb2 157.6(5) . .
C31 C32 C33 120.1(6) . .
C31 C32 C34 121.3(7) . .
C34 C32 C33 118.6(6) . .
C21 C16 C15 121.7(7) . .
C21 C16 C17 119.1(7) . .
C17 C16 C15 119.2(7) . .
O12 C33 C32 118.7(6) . .
O11 C33 O12 122.7(7) . .
O11 C33 C32 118.6(6) . .
C4 C3 H3 120.3 . .
C2 C3 H3 120.2 . .
C2 C3 C4 119.5(7) . .
C18 N1 H1 108.5 . .
C18 N1 C23 120.5(7) . .
C23 N1 H1 111.2 . .
C13 N4 C12 117.0(9) . .
C35 N5 H5 118.0 . .
C35 N5 C37 124.0(7) . .
C37 N5 H5 118.0 . .
C30 C31 H31 120.7 . .
C32 C31 C30 118.6(6) . .
C32 C31 H31 120.7 . .
C16 C21 H21 119.5 . .
C20 C21 C16 120.9(7) . .
C20 C21 H21 119.5 . .
C32 C34 H34 120.2 . .
C35 C34 C32 119.7(7) . .
C35 C34 H34 120.2 . .
C41 N6 C40 116.2(10) . .
N3 C4 C3 122.2(8) . .
N3 C4 C5 119.3(8) . .
C5 C4 C3 118.4(8) . .
C6 C8 H8 120.4 . .
C2 C8 H8 120.4 . .
C2 C8 C6 119.2(7) . .
C8 C6 C7 119.4(7) . .
C5 C6 C7 120.8(7) . .
C5 C6 C8 119.7(7) . .
C21 C20 C22 119.9(6) . .
C21 C20 C19 120.5(7) . .
C19 C20 C22 119.7(6) . .
C3 C2 C1 121.3(7) . .
C8 C2 C1 117.7(7) . .
C8 C2 C3 121.0(7) . .
C4 N3 H3A 118.4 . .
C4 N3 C9 123.2(8) . .
C9 N3 H3A 118.4 . .
N1 C18 C19 122.5(7) . .
C17 C18 N1 118.2(7) . .
C17 C18 C19 119.3(7) . .
C28 C24 C25 116.7(9) . .
C28 C24 C23 122.5(10) . .
C25 C24 C23 120.7(10) . .
C4 C5 H5A 119.0 . .
C6 C5 C4 122.1(7) . .
C6 C5 H5A 119.0 . .
N5 C35 C34 121.4(7) . .
N5 C35 C36 120.0(7) . .
C34 C35 C36 118.5(7) . .
C30 C36 C35 121.3(7) . .
C30 C36 H36 119.4 . .
C35 C36 H36 119.4 . .
C16 C17 H17 119.7 . .
C18 C17 C16 120.7(7) . .
C18 C17 H17 119.7 . .
C27 N2 C26 115.9(9) . .
C10 C11 H11 120.4 . .
C12 C11 H11 120.4 . .
C12 C11 C10 119.2(9) . .
N6 C40 H40 117.9 . .
N6 C40 C39 124.1(10) . .
C39 C40 H40 117.9 . .
N6 C41 H41 118.3 . .
N6 C41 C42 123.3(11) . .
C42 C41 H41 118.3 . .
N4 C13 H13 118.0 . .
N4 C13 C14 123.9(9) . .
C14 C13 H13 118.0 . .
C24 C28 H28 119.8 . .
C27 C28 C24 120.3(11) . .
C27 C28 H28 119.8 . .
C20 C19 C18 119.4(7) . .
C20 C19 H19 120.3 . .
C18 C19 H19 120.3 . .
C41 C42 H42 120.0 . .
C38 C42 C41 120.0(10) . .
C38 C42 H42 120.0 . .
C11 C10 C9 122.6(8) . .
C14 C10 C11 117.6(9) . .
C14 C10 C9 119.8(9) . .
N4 C12 C11 123.3(10) . .
N4 C12 H12 118.3 . .
C11 C12 H12 118.3 . .
N5 C37 H37A 108.8 . .
N5 C37 H37B 108.8 . .
N5 C37 C38 113.9(8) . .
H37A C37 H37B 107.7 . .
C38 C37 H37A 108.8 . .
C38 C37 H37B 108.8 . .
C42 C38 C37 122.8(9) . .
C39 C38 C42 116.4(10) . .
C39 C38 C37 120.8(9) . .
C13 C14 H14 120.5 . .
C10 C14 C13 119.0(9) . .
C10 C14 H14 120.5 . .
C24 C25 H25 120.5 . .
C24 C25 C26 119.0(10) . .
C26 C25 H25 120.5 . .
N2 C27 C28 124.5(11) . .
N2 C27 H27 117.7 . .
C28 C27 H27 117.7 . .
N1 C23 C24 110.1(8) . .
N1 C23 H23A 109.6 . .
N1 C23 H23B 109.6 . .
C24 C23 H23A 109.6 . .
C24 C23 H23B 109.6 . .
H23A C23 H23B 108.2 . .
C40 C39 H39 120.0 . .
C38 C39 C40 119.9(10) . .
C38 C39 H39 120.0 . .
N2 C26 C25 123.5(10) . .
N2 C26 H26 118.2 . .
C25 C26 H26 118.2 . .
N3 C9 C10 115.8(9) . .
N3 C9 H9A 108.3 . .
N3 C9 H9B 108.3 . .
C10 C9 H9A 108.3 . .
C10 C9 H9B 108.3 . .
H9A C9 H9B 107.4 . .

loop_
_geom_bond_atom_site_label_1
_geom_bond_atom_site_label_2
_geom_bond_distance
_geom_bond_site_symmetry_2
Tb1 O9 2.278(5) .
Tb1 O12 2.293(6) 4
Tb1 O10 2.322(6) 3_554
Tb1 O7 2.367(6) .
Tb1 O11 2.322(5) 2
Tb1 O8 2.494(5) .
Tb1 C7 2.811(7) .
Tb1 O13 2.339(5) .
Tb2 O1 2.272(5) .
Tb2 O6 2.434(6) .
Tb2 O3 2.292(6) 3_454
Tb2 O2 2.302(6) 4_545
Tb2 O4 2.324(6) 2_444
Tb2 O5 2.403(5) .
Tb2 C1 2.761(7) .
Tb2 O14 2.371(6) .
O9 C29 1.259(10) .
O1 C15 1.255(10) .
O12 C33 1.270(9) .
O10 C29 1.255(10) .
O6 C1 1.278(9) .
O7 C7 1.283(9) .
O3 C22 1.254(10) .
O2 C15 1.248(10) .
O4 C22 1.251(10) .
O11 C33 1.247(9) .
O8 C7 1.248(9) .
O5 C1 1.271(9) .
C15 C16 1.495(11) .
C7 C6 1.485(10) .
C22 C20 1.505(10) .
C29 C30 1.505(10) .
C30 C31 1.397(10) .
C30 C36 1.374(10) .
C1 C2 1.489(10) .
C32 C33 1.508(10) .
C32 C31 1.382(10) .
C32 C34 1.399(10) .
C16 C21 1.383(10) .
C16 C17 1.395(10) .
C3 H3 0.9300 .
C3 C4 1.409(11) .
C3 C2 1.400(11) .
N1 H1 0.8596 .
N1 C18 1.395(10) .
N1 C23 1.433(12) .
N4 C13 1.320(14) .
N4 C12 1.337(14) .
N5 H5 0.8600 .
N5 C35 1.381(10) .
N5 C37 1.439(11) .
C31 H31 0.9300 .
C21 H21 0.9300 .
C21 C20 1.378(10) .
C34 H34 0.9300 .
C34 C35 1.394(10) .
N6 C40 1.328(13) .
N6 C41 1.318(14) .
C4 N3 1.379(10) .
C4 C5 1.397(11) .
C8 H8 0.9300 .
C8 C6 1.401(10) .
C8 C2 1.391(10) .
C6 C5 1.373(10) .
C20 C19 1.390(10) .
N3 H3A 0.8600 .
N3 C9 1.462(12) .
C18 C17 1.394(11) .
C18 C19 1.405(10) .
C24 C28 1.371(15) .
C24 C25 1.372(14) .
C24 C23 1.511(12) .
C5 H5A 0.9300 .
C35 C36 1.399(10) .
C36 H36 0.9300 .
C17 H17 0.9300 .
N2 C27 1.311(15) .
N2 C26 1.333(15) .
C11 H11 0.9300 .
C11 C10 1.386(14) .
C11 C12 1.385(14) .
C40 H40 0.9300 .
C40 C39 1.376(15) .
C41 H41 0.9300 .
C41 C42 1.393(16) .
C13 H13 0.9300 .
C13 C14 1.388(14) .
C28 H28 0.9300 .
C28 C27 1.347(15) .
C19 H19 0.9300 .
C42 H42 0.9300 .
C42 C38 1.378(14) .
C10 C14 1.384(12) .
C10 C9 1.516(13) .
C12 H12 0.9300 .
C37 H37A 0.9700 .
C37 H37B 0.9700 .
C37 C38 1.522(14) .
C38 C39 1.371(13) .
C14 H14 0.9300 .
C25 H25 0.9300 .
C25 C26 1.381(14) .
C27 H27 0.9300 .
C23 H23A 0.9700 .
C23 H23B 0.9700 .
C39 H39 0.9300 .
C26 H26 0.9300 .
C9 H9A 0.9700 .
C9 H9B 0.9700 .
